data_4342274
loop_
_publ_author_name
'Lui, Melanie W.'
'Merten, Christian'
'Ferguson, Michael J.'
'McDonald, Robert'
'Xu, Yunjie'
'Rivard, Eric'

_publ_section_title
;
 Contrasting reactivities of silicon and germanium complexes supported by
 an N-heterocyclic guanidine ligand.
;
_journal_issue 4
_journal_name_full 'Inorganic chemistry'
_journal_page_first 2040
_journal_page_last 2049
_journal_paper_doi 10.1021/ic5029838
_journal_volume 54
_journal_year 2015
_chemical_formula_moiety 'C27 H36 Br3 N3 Si, 0.5(C7 H8)'
_chemical_formula_sum 'C30.5 H40 Br3 N3 Si'
_chemical_formula_weight 716.47
_chemical_name_systematic
; 
 ? 
;
_space_group_IT_number 2
_symmetry_cell_setting triclinic
_symmetry_space_group_name_Hall '-P 1'
_symmetry_space_group_name_H-M 'P -1'
_atom_sites_solution_hydrogens geom
_atom_sites_solution_primary direct
_atom_sites_solution_secondary difmap
_audit_creation_method SHELXL-97
_cell_angle_alpha 91.4794(10)
_cell_angle_beta 96.1262(10)
_cell_angle_gamma 111.4156(9)
_cell_formula_units_Z 2
_cell_length_a 9.3324(7)
_cell_length_b 9.5737(7)
_cell_length_c 19.7142(14)
_cell_measurement_reflns_used 4848
_cell_measurement_temperature 173(2)
_cell_measurement_theta_max 23.42
_cell_measurement_theta_min 2.29
_cell_volume 1626.4(2)
_computing_cell_refinement 'Bruker SAINT'
_computing_data_collection 'Bruker APEX2'
_computing_data_reduction 'Bruker SAINT'
_computing_molecular_graphics 'Bruker SHELXTL'
_computing_publication_material 'Bruker SHELXTL'
_computing_structure_refinement 'SHELXL-97 (Sheldrick, 2008)'
_computing_structure_solution 'SHELXS-97 (Sheldrick, 2008)'
_diffrn_ambient_temperature 173(2)
_diffrn_measured_fraction_theta_full 0.995
_diffrn_measured_fraction_theta_max 0.995
_diffrn_measurement_device_type 'Bruker APEX-II CCD'
_diffrn_measurement_method '\w scans'
_diffrn_radiation_monochromator graphite
_diffrn_radiation_source 'fine-focus sealed tube'
_diffrn_radiation_type MoK\a
_diffrn_radiation_wavelength 0.71073
_diffrn_reflns_av_R_equivalents 0.0362
_diffrn_reflns_av_unetI/netI 0.0530
_diffrn_reflns_limit_h_max 11
_diffrn_reflns_limit_h_min -11
_diffrn_reflns_limit_k_max 12
_diffrn_reflns_limit_k_min -12
_diffrn_reflns_limit_l_max 24
_diffrn_reflns_limit_l_min -24
_diffrn_reflns_number 13645
_diffrn_reflns_theta_full 26.77
_diffrn_reflns_theta_max 26.77
_diffrn_reflns_theta_min 1.04
_exptl_absorpt_coefficient_mu 3.781
_exptl_absorpt_correction_T_max 0.7418
_exptl_absorpt_correction_T_min 0.3879
_exptl_absorpt_correction_type numerical
_exptl_absorpt_process_details 'SADABS (Sheldrick, 2008)'
_exptl_crystal_colour colourless
_exptl_crystal_density_diffrn 1.463
_exptl_crystal_density_method 'not measured'
_exptl_crystal_description plate
_exptl_crystal_F_000 726
_exptl_crystal_size_max 0.31
_exptl_crystal_size_mid 0.27
_exptl_crystal_size_min 0.08
_refine_diff_density_max 1.023
_refine_diff_density_min -0.874
_refine_diff_density_rms 0.078
_refine_ls_extinction_method none
_refine_ls_goodness_of_fit_ref 1.028
_refine_ls_hydrogen_treatment constr
_refine_ls_matrix_type full
_refine_ls_number_parameters 371
_refine_ls_number_reflns 6903
_refine_ls_number_restraints 15
_refine_ls_restrained_S_all 1.027
_refine_ls_R_factor_all 0.0675
_refine_ls_R_factor_gt 0.0379
_refine_ls_shift/su_max 0.001
_refine_ls_shift/su_mean 0.000
_refine_ls_structure_factor_coef Fsqd
_refine_ls_weighting_details 'calc w=1/[\s^2^(Fo^2^)+(0.0328P)^2^+0.4796P] where P=(Fo^2^+2Fc^2^)/3'
_refine_ls_weighting_scheme calc
_refine_ls_wR_factor_gt 0.0745
_refine_ls_wR_factor_ref 0.0837
_reflns_number_gt 4870
_reflns_number_total 6903
_reflns_threshold_expression I>2\s(I)
_cod_data_source_file ic5029838_si_002.cif
_cod_data_source_block riv1310
_cod_depositor_comments
;
The following automatic conversions were performed:

'_symmetry_cell_setting' value 'Triclinic' changed to 'triclinic'
according to
/usr/data/users/saulius/crontab/automatic-downloads/rss-feeds/ACS/lib/dictionaries/cif_core.dic
dictionary named 'cif_core.dic' version 2.4.2 from 2011-04-26.

Automatic conversion script
Id: cif_fix_values 3008 2015-01-20 13:52:24Z robertas 

 Adding full bibliography for 4342273--4342281.cif.
;
_cod_original_sg_symbol_H-M P-1
_cod_original_formula_sum 'C30.50 H40 Br3 N3 Si'
_cod_database_code 4342274

loop_
_symmetry_equiv_pos_as_xyz
'x, y, z'
'-x, -y, -z'

loop_
_atom_site_label
_atom_site_type_symbol
_atom_site_fract_x
_atom_site_fract_y
_atom_site_fract_z
_atom_site_U_iso_or_equiv
_atom_site_adp_type
_atom_site_occupancy
_atom_site_symmetry_multiplicity
_atom_site_calc_flag
_atom_site_refinement_flags
_atom_site_disorder_assembly
_atom_site_disorder_group
Br1 Br 0.28167(4) -0.23931(4) 0.27622(2) 0.04139(11) Uani 1 1 d . . .
Br2 Br 0.68658(4) -0.08976(4) 0.31999(2) 0.04612(12) Uani 1 1 d . . .
Br3 Br 0.52735(4) -0.09105(4) 0.150275(18) 0.04330(11) Uani 1 1 d . . .
Si Si 0.49512(10) -0.05005(9) 0.25753(4) 0.0247(2) Uani 1 1 d . . .
N1 N 0.4915(3) 0.1096(3) 0.27788(13) 0.0287(6) Uani 1 1 d . . .
N2 N 0.3862(3) 0.2824(2) 0.22766(12) 0.0203(5) Uani 1 1 d . . .
N3 N 0.4924(3) 0.3315(2) 0.33353(12) 0.0215(5) Uani 1 1 d . . .
C1 C 0.4582(3) 0.2290(3) 0.27879(14) 0.0189(6) Uani 1 1 d . . .
C2 C 0.3781(3) 0.4172(3) 0.25087(15) 0.0258(7) Uani 1 1 d . . .
H2 H 0.3343 0.4774 0.2250 0.031 Uiso 1 1 calc R . .
C3 C 0.4420(3) 0.4470(3) 0.31543(16) 0.0269(7) Uani 1 1 d . . .
H3 H 0.4518 0.5320 0.3442 0.032 Uiso 1 1 calc R . .
C11 C 0.3503(3) 0.2197(3) 0.15803(14) 0.0193(6) Uani 1 1 d . . .
C12 C 0.4616(3) 0.2785(3) 0.11383(15) 0.0247(7) Uani 1 1 d . . .
C13 C 0.4254(4) 0.2145(4) 0.04699(16) 0.0324(8) Uani 1 1 d . . .
H13 H 0.4984 0.2509 0.0154 0.039 Uiso 1 1 calc R . .
C14 C 0.2868(4) 0.1002(4) 0.02589(16) 0.0348(8) Uani 1 1 d . . .
H14 H 0.2652 0.0580 -0.0199 0.042 Uiso 1 1 calc R . .
C15 C 0.1781(4) 0.0458(3) 0.07069(16) 0.0310(8) Uani 1 1 d . . .
H15 H 0.0818 -0.0326 0.0550 0.037 Uiso 1 1 calc R . .
C16 C 0.2072(3) 0.1037(3) 0.13827(15) 0.0234(7) Uani 1 1 d . . .
C17 C 0.6152(4) 0.4059(3) 0.13630(17) 0.0329(8) Uani 1 1 d . . .
H17 H 0.6130 0.4412 0.1842 0.040 Uiso 1 1 calc R . .
C18 C 0.7496(4) 0.3522(4) 0.1371(2) 0.0546(11) Uani 1 1 d . . .
H18A H 0.7308 0.2655 0.1650 0.065 Uiso 1 1 calc R . .
H18B H 0.8459 0.4336 0.1565 0.065 Uiso 1 1 calc R . .
H18C H 0.7589 0.3228 0.0902 0.065 Uiso 1 1 calc R . .
C19 C 0.6369(5) 0.5381(4) 0.0924(2) 0.0578(12) Uani 1 1 d . . .
H19A H 0.5468 0.5678 0.0918 0.069 Uiso 1 1 calc R . .
H19B H 0.6471 0.5091 0.0456 0.069 Uiso 1 1 calc R . .
H19C H 0.7308 0.6228 0.1113 0.069 Uiso 1 1 calc R . .
C20 C 0.0884(4) 0.0490(3) 0.18792(17) 0.0309(7) Uani 1 1 d . . .
H20 H 0.1454 0.0579 0.2347 0.037 Uiso 1 1 calc R . .
C21 C -0.0212(4) -0.1143(4) 0.17226(19) 0.0422(9) Uani 1 1 d . . .
H21A H -0.0926 -0.1433 0.2070 0.051 Uiso 1 1 calc R . .
H21B H 0.0391 -0.1793 0.1727 0.051 Uiso 1 1 calc R . .
H21C H -0.0807 -0.1252 0.1271 0.051 Uiso 1 1 calc R . .
C22 C -0.0068(4) 0.1493(4) 0.1886(2) 0.0487(10) Uani 1 1 d . . .
H22A H 0.0629 0.2539 0.2004 0.058 Uiso 1 1 calc R . .
H22B H -0.0795 0.1168 0.2226 0.058 Uiso 1 1 calc R . .
H22C H -0.0648 0.1414 0.1433 0.058 Uiso 1 1 calc R . .
C31 C 0.5679(4) 0.3181(3) 0.39908(15) 0.0252(7) Uani 1 1 d . . .
C32 C 0.7283(4) 0.3536(3) 0.40649(16) 0.0287(7) Uani 1 1 d . . .
C33 C 0.7967(4) 0.3383(4) 0.47062(17) 0.0386(9) Uani 1 1 d . . .
H33 H 0.9053 0.3605 0.4779 0.046 Uiso 1 1 calc R . .
C34 C 0.7093(5) 0.2914(4) 0.52385(18) 0.0446(9) Uani 1 1 d . . .
H34 H 0.7589 0.2831 0.5674 0.054 Uiso 1 1 calc R . .
C35 C 0.5518(4) 0.2565(4) 0.51472(17) 0.0397(9) Uani 1 1 d . . .
H35 H 0.4939 0.2241 0.5520 0.048 Uiso 1 1 calc R . .
C36 C 0.4755(4) 0.2679(3) 0.45148(16) 0.0295(7) Uani 1 1 d . . .
C37 C 0.8231(4) 0.4091(4) 0.34823(17) 0.0350(8) Uani 1 1 d . . .
H37 H 0.7566 0.3569 0.3050 0.042 Uiso 1 1 calc R . .
C38 C 0.8634(4) 0.5781(4) 0.3427(2) 0.0495(10) Uani 1 1 d . . .
H38A H 0.9301 0.6126 0.3066 0.059 Uiso 1 1 calc R . .
H38B H 0.9180 0.6322 0.3864 0.059 Uiso 1 1 calc R . .
H38C H 0.7678 0.5976 0.3316 0.059 Uiso 1 1 calc R . .
C39 C 0.9698(4) 0.3733(4) 0.3523(2) 0.0481(10) Uani 1 1 d . . .
H39A H 0.9427 0.2649 0.3552 0.058 Uiso 1 1 calc R . .
H39B H 1.0405 0.4273 0.3929 0.058 Uiso 1 1 calc R . .
H39C H 1.0207 0.4049 0.3113 0.058 Uiso 1 1 calc R . .
C40 C 0.3007(4) 0.2218(4) 0.44005(17) 0.0358(8) Uani 1 1 d . . .
H40 H 0.2745 0.2699 0.3985 0.043 Uiso 1 1 calc R . .
C41 C 0.2234(5) 0.0522(5) 0.4255(3) 0.0839(17) Uani 1 1 d . . .
H41A H 0.2673 0.0204 0.3877 0.101 Uiso 1 1 calc R . .
H41B H 0.1116 0.0249 0.4130 0.101 Uiso 1 1 calc R . .
H41C H 0.2415 0.0020 0.4664 0.101 Uiso 1 1 calc R . .
C42 C 0.2372(5) 0.2735(5) 0.49891(19) 0.0527(10) Uani 1 1 d . . .
H42A H 0.2936 0.3816 0.5098 0.063 Uiso 1 1 calc R . .
H42B H 0.2499 0.2188 0.5390 0.063 Uiso 1 1 calc R . .
H42C H 0.1268 0.2539 0.4862 0.063 Uiso 1 1 calc R . .
C1S C 0.0627(8) 0.4972(8) 0.0302(4) 0.0328(15) Uani 0.50 1 d PU A -1
C2S C 0.016(3) 0.610(2) 0.0154(13) 0.043(4) Uani 0.50 1 d PU A -1
H2S H 0.0650 0.7028 0.0423 0.051 Uiso 0.50 1 calc PR A -1
C3S C -0.1002(13) 0.6010(12) -0.0367(5) 0.068(3) Uani 0.50 1 d PU A -1
H3S H -0.1260 0.6858 -0.0473 0.082 Uiso 0.50 1 calc PR A -1
C4S C -0.176(3) 0.465(3) -0.0719(12) 0.065(4) Uani 0.50 1 d PU A -1
H4S H -0.2561 0.4539 -0.1078 0.078 Uiso 0.50 1 calc PR A -1
C5S C -0.1385(9) 0.3463(10) -0.0571(4) 0.0494(19) Uani 0.50 1 d PU A -1
H5S H -0.1919 0.2533 -0.0832 0.059 Uiso 0.50 1 calc PR A -1
C6S C -0.025(2) 0.3555(19) -0.0051(11) 0.032(3) Uani 0.50 1 d PU A -1
H6S H -0.0052 0.2683 0.0072 0.038 Uiso 0.50 1 calc PR A -1
C7S C 0.193(2) 0.510(2) 0.0844(10) 0.057(4) Uani 0.50 1 d PU A -1
H7SA H 0.2865 0.5953 0.0764 0.069 Uiso 0.50 1 calc PR A -1
H7SB H 0.2147 0.4174 0.0828 0.069 Uiso 0.50 1 calc PR A -1
H7SC H 0.1647 0.5268 0.1294 0.069 Uiso 0.50 1 calc PR A -1

loop_
_atom_site_aniso_label
_atom_site_aniso_U_11
_atom_site_aniso_U_22
_atom_site_aniso_U_33
_atom_site_aniso_U_23
_atom_site_aniso_U_13
_atom_site_aniso_U_12
Br1 0.0378(2) 0.02817(18) 0.0582(3) 0.00633(16) 0.01884(18) 0.00856(16)
Br2 0.0410(2) 0.0534(2) 0.0571(3) 0.02255(19) 0.00860(18) 0.03100(19)
Br3 0.0521(2) 0.0426(2) 0.0359(2) -0.00667(16) 0.01571(17) 0.01615(18)
Si 0.0290(5) 0.0216(4) 0.0279(5) 0.0027(4) 0.0068(4) 0.0136(4)
N1 0.0355(16) 0.0258(14) 0.0277(15) 0.0001(11) -0.0007(12) 0.0163(12)
N2 0.0229(14) 0.0211(12) 0.0189(13) -0.0001(10) 0.0006(11) 0.0110(11)
N3 0.0263(14) 0.0205(12) 0.0199(14) -0.0026(10) 0.0001(11) 0.0124(11)
C1 0.0182(16) 0.0192(14) 0.0191(16) 0.0023(12) 0.0036(12) 0.0061(12)
C2 0.0320(19) 0.0245(16) 0.0271(18) 0.0018(13) 0.0006(14) 0.0186(14)
C3 0.0338(19) 0.0213(15) 0.0309(19) -0.0043(13) 0.0014(15) 0.0176(14)
C11 0.0223(16) 0.0214(15) 0.0178(15) 0.0001(12) -0.0015(12) 0.0135(13)
C12 0.0269(18) 0.0242(16) 0.0263(18) 0.0053(13) 0.0054(14) 0.0124(14)
C13 0.039(2) 0.0375(19) 0.0240(18) 0.0066(15) 0.0110(15) 0.0152(17)
C14 0.051(2) 0.0365(19) 0.0182(17) -0.0030(14) -0.0006(16) 0.0198(18)
C15 0.0312(19) 0.0265(17) 0.0303(19) -0.0037(14) -0.0051(15) 0.0077(14)
C16 0.0230(17) 0.0220(15) 0.0262(17) 0.0016(13) 0.0004(13) 0.0103(13)
C17 0.0254(19) 0.0342(18) 0.035(2) 0.0026(15) 0.0049(15) 0.0060(15)
C18 0.029(2) 0.057(3) 0.077(3) 0.015(2) 0.008(2) 0.0137(19)
C19 0.046(2) 0.032(2) 0.086(3) 0.015(2) 0.004(2) 0.0037(18)
C20 0.0261(18) 0.0319(18) 0.0325(19) 0.0001(14) 0.0035(15) 0.0084(15)
C21 0.035(2) 0.0344(19) 0.050(2) 0.0043(17) 0.0071(18) 0.0037(16)
C22 0.040(2) 0.042(2) 0.067(3) 0.0005(19) 0.024(2) 0.0134(18)
C31 0.0361(19) 0.0211(15) 0.0205(17) -0.0026(12) -0.0007(14) 0.0144(14)
C32 0.0301(19) 0.0296(17) 0.0277(18) -0.0047(14) -0.0014(15) 0.0142(15)
C33 0.038(2) 0.046(2) 0.036(2) -0.0033(16) -0.0065(17) 0.0227(18)
C34 0.054(3) 0.053(2) 0.028(2) 0.0001(17) -0.0117(18) 0.026(2)
C35 0.054(3) 0.042(2) 0.0249(19) 0.0064(15) 0.0078(17) 0.0193(18)
C36 0.039(2) 0.0277(17) 0.0240(18) -0.0003(13) 0.0029(15) 0.0155(15)
C37 0.0282(19) 0.045(2) 0.030(2) -0.0044(15) 0.0011(15) 0.0126(16)
C38 0.041(2) 0.056(2) 0.057(3) 0.016(2) 0.0178(19) 0.0206(19)
C39 0.038(2) 0.052(2) 0.055(3) -0.0118(19) 0.0054(19) 0.0190(19)
C40 0.039(2) 0.039(2) 0.0308(19) 0.0051(15) 0.0105(16) 0.0148(17)
C41 0.048(3) 0.055(3) 0.139(5) -0.033(3) 0.032(3) 0.006(2)
C42 0.055(3) 0.072(3) 0.046(2) 0.001(2) 0.008(2) 0.041(2)
C1S 0.034(4) 0.034(4) 0.034(4) 0.001(3) 0.011(3) 0.014(3)
C2S 0.076(8) 0.016(7) 0.048(9) 0.020(5) 0.037(5) 0.022(6)
C3S 0.104(9) 0.078(6) 0.068(7) 0.049(5) 0.044(6) 0.075(7)
C4S 0.055(9) 0.111(9) 0.051(9) 0.029(6) 0.012(6) 0.052(7)
C5S 0.036(5) 0.073(5) 0.041(5) -0.008(4) -0.001(4) 0.025(4)
C6S 0.051(6) 0.015(7) 0.032(7) 0.008(5) 0.004(6) 0.015(6)
C7S 0.048(7) 0.070(10) 0.048(8) -0.019(8) -0.014(6) 0.023(7)

loop_
_atom_type_symbol
_atom_type_description
_atom_type_scat_dispersion_real
_atom_type_scat_dispersion_imag
_atom_type_scat_source
C C 0.0033 0.0016 'International Tables Vol C Tables 4.2.6.8 and 6.1.1.4'
H H 0.0000 0.0000 'International Tables Vol C Tables 4.2.6.8 and 6.1.1.4'
N N 0.0061 0.0033 'International Tables Vol C Tables 4.2.6.8 and 6.1.1.4'
Si Si 0.0817 0.0704 'International Tables Vol C Tables 4.2.6.8 and 6.1.1.4'
Br Br -0.2901 2.4595 'International Tables Vol C Tables 4.2.6.8 and 6.1.1.4'

loop_
_geom_angle_atom_site_label_1
_geom_angle_atom_site_label_2
_geom_angle_atom_site_label_3
_geom_angle
N1 Si Br3 116.52(10)
N1 Si Br2 111.16(10)
Br3 Si Br2 104.95(4)
N1 Si Br1 112.98(10)
Br3 Si Br1 105.45(4)
Br2 Si Br1 104.81(4)
C1 N1 Si 163.0(2)
C1 N2 C2 109.5(2)
C1 N2 C11 123.5(2)
C2 N2 C11 126.1(2)
C1 N3 C3 109.5(2)
C1 N3 C31 124.1(2)
C3 N3 C31 126.4(2)
N1 C1 N2 129.2(3)
N1 C1 N3 125.4(3)
N2 C1 N3 105.4(2)
C3 C2 N2 108.0(2)
C2 C3 N3 107.7(3)
C12 C11 C16 123.6(3)
C12 C11 N2 117.7(3)
C16 C11 N2 118.7(3)
C13 C12 C11 116.7(3)
C13 C12 C17 120.7(3)
C11 C12 C17 122.5(3)
C14 C13 C12 121.3(3)
C13 C14 C15 120.5(3)
C14 C15 C16 121.1(3)
C15 C16 C11 116.7(3)
C15 C16 C20 122.2(3)
C11 C16 C20 121.1(3)
C12 C17 C19 111.3(3)
C12 C17 C18 111.2(3)
C19 C17 C18 111.6(3)
C16 C20 C21 113.7(3)
C16 C20 C22 109.8(3)
C21 C20 C22 109.1(3)
C36 C31 C32 123.9(3)
C36 C31 N3 117.7(3)
C32 C31 N3 118.4(3)
C33 C32 C31 116.5(3)
C33 C32 C37 121.7(3)
C31 C32 C37 121.8(3)
C34 C33 C32 121.0(3)
C35 C34 C33 120.9(3)
C34 C35 C36 121.0(3)
C35 C36 C31 116.5(3)
C35 C36 C40 121.2(3)
C31 C36 C40 122.2(3)
C32 C37 C39 113.9(3)
C32 C37 C38 111.0(3)
C39 C37 C38 110.1(3)
C42 C40 C36 112.9(3)
C42 C40 C41 110.6(3)
C36 C40 C41 110.2(3)
C2S C1S C6S 116.7(16)
C2S C1S C7S 123.7(15)
C6S C1S C7S 119.4(11)
C1S C2S C3S 124(2)
C4S C3S C2S 117.0(13)
C5S C4S C3S 121.4(15)
C4S C5S C6S 121.4(14)
C5S C6S C1S 119.0(12)

loop_
_geom_bond_atom_site_label_1
_geom_bond_atom_site_label_2
_geom_bond_distance
Br1 Si 2.2232(9)
Br2 Si 2.2145(9)
Br3 Si 2.2123(9)
Si N1 1.583(2)
N1 C1 1.290(3)
N2 C1 1.365(3)
N2 C2 1.389(3)
N2 C11 1.439(3)
N3 C1 1.369(3)
N3 C3 1.391(3)
N3 C31 1.436(4)
C2 C3 1.324(4)
C11 C12 1.395(4)
C11 C16 1.397(4)
C12 C13 1.392(4)
C12 C17 1.516(4)
C13 C14 1.367(4)
C14 C15 1.382(4)
C15 C16 1.389(4)
C16 C20 1.515(4)
C17 C19 1.516(5)
C17 C18 1.519(5)
C20 C21 1.525(4)
C20 C22 1.529(4)
C31 C36 1.398(4)
C31 C32 1.399(4)
C32 C33 1.390(4)
C32 C37 1.513(4)
C33 C34 1.381(5)
C34 C35 1.374(5)
C35 C36 1.396(4)
C36 C40 1.516(4)
C37 C39 1.523(4)
C37 C38 1.531(5)
C40 C42 1.508(5)
C40 C41 1.522(5)
C1S C2S 1.336(18)
C1S C6S 1.42(2)
C1S C7S 1.500(15)
C2S C3S 1.39(2)
C3S C4S 1.36(2)
C4S C5S 1.33(2)
C5S C6S 1.37(2)

loop_
_geom_torsion_atom_site_label_1
_geom_torsion_atom_site_label_2
_geom_torsion_atom_site_label_3
_geom_torsion_atom_site_label_4
_geom_torsion
Br3 Si N1 C1 51.9(9)
Br2 Si N1 C1 172.0(8)
Br1 Si N1 C1 -70.5(8)
Si N1 C1 N2 -18.3(10)
Si N1 C1 N3 162.9(7)
C2 N2 C1 N1 -178.4(3)
C11 N2 C1 N1 -8.1(5)
C2 N2 C1 N3 0.6(3)
C11 N2 C1 N3 170.9(2)
C3 N3 C1 N1 178.7(3)
C31 N3 C1 N1 -1.6(5)
C3 N3 C1 N2 -0.3(3)
C31 N3 C1 N2 179.3(3)
C1 N2 C2 C3 -0.7(3)
C11 N2 C2 C3 -170.6(3)
N2 C2 C3 N3 0.4(3)
C1 N3 C3 C2 -0.1(3)
C31 N3 C3 C2 -179.7(3)
C1 N2 C11 C12 -90.0(3)
C2 N2 C11 C12 78.7(3)
C1 N2 C11 C16 89.9(3)
C2 N2 C11 C16 -101.5(3)
C16 C11 C12 C13 -0.9(4)
N2 C11 C12 C13 179.0(2)
C16 C11 C12 C17 179.2(3)
N2 C11 C12 C17 -1.0(4)
C11 C12 C13 C14 0.5(4)
C17 C12 C13 C14 -179.5(3)
C12 C13 C14 C15 0.4(5)
C13 C14 C15 C16 -1.0(5)
C14 C15 C16 C11 0.6(4)
C14 C15 C16 C20 178.3(3)
C12 C11 C16 C15 0.3(4)
N2 C11 C16 C15 -179.5(2)
C12 C11 C16 C20 -177.4(3)
N2 C11 C16 C20 2.7(4)
C13 C12 C17 C19 57.2(4)
C11 C12 C17 C19 -122.8(3)
C13 C12 C17 C18 -67.8(4)
C11 C12 C17 C18 112.2(3)
C15 C16 C20 C21 29.1(4)
C11 C16 C20 C21 -153.3(3)
C15 C16 C20 C22 -93.5(3)
C11 C16 C20 C22 84.1(3)
C1 N3 C31 C36 -101.7(3)
C3 N3 C31 C36 77.8(4)
C1 N3 C31 C32 77.3(4)
C3 N3 C31 C32 -103.2(3)
C36 C31 C32 C33 -0.7(4)
N3 C31 C32 C33 -179.6(3)
C36 C31 C32 C37 -179.4(3)
N3 C31 C32 C37 1.7(4)
C31 C32 C33 C34 -0.4(5)
C37 C32 C33 C34 178.2(3)
C32 C33 C34 C35 0.9(5)
C33 C34 C35 C36 -0.2(5)
C34 C35 C36 C31 -0.8(5)
C34 C35 C36 C40 176.7(3)
C32 C31 C36 C35 1.3(4)
N3 C31 C36 C35 -179.8(3)
C32 C31 C36 C40 -176.3(3)
N3 C31 C36 C40 2.7(4)
C33 C32 C37 C39 28.4(4)
C31 C32 C37 C39 -153.0(3)
C33 C32 C37 C38 -96.4(4)
C31 C32 C37 C38 82.2(4)
C35 C36 C40 C42 42.6(4)
C31 C36 C40 C42 -140.0(3)
C35 C36 C40 C41 -81.6(4)
C31 C36 C40 C41 95.8(4)
C6S C1S C2S C3S -7(4)
C7S C1S C2S C3S 176.9(18)
C1S C2S C3S C4S 4(3)
C2S C3S C4S C5S 0(3)
C3S C4S C5S C6S 1(3)
C4S C5S C6S C1S -5(3)
C2S C1S C6S C5S 8(3)
C7S C1S C6S C5S -176.4(17)
